data_2006472
loop_
_publ_author_name
'LeBlanc, Daren J.'
'Britten, James F.'
'Lock, Colin J.L.'

_publ_section_title
;
 Bis(triphenylphosphine sulfide-<i>S</i>)gold(I) Difluorophosphate(V)
;
_journal_issue 9
_journal_name_full 'Acta Crystallographica Section C'
_journal_page_first 1204
_journal_page_last 1206
_journal_paper_doi 10.1107/S0108270197005209
_journal_volume 53
_journal_year 1997
_chemical_formula_iupac '[Au (C18 H15 P S)2] (F2 P O2)'
_chemical_formula_moiety 'C36 H30 Au P2 S2 1+, F2 O2 P1 1-'
_chemical_formula_structural '((C18 H15 P1 S1)2 Au) (F2 O2 P1)'
_chemical_formula_sum 'C36 H30 Au F2 O2 P3 S2'
_chemical_formula_weight 886.60
_chemical_name_systematic
;
bis(triphenylphosphinesulfide-S)gold(I) difluorophosphate(V)
;
_chemical_temperature_decomposition 426(3)
_space_group_IT_number 13
_symmetry_cell_setting monoclinic
_symmetry_space_group_name_Hall '-P 2yc'
_symmetry_space_group_name_H-M 'P 1 2/c 1'
_cell_angle_alpha 90.00
_cell_angle_beta 108.57(3)
_cell_angle_gamma 90.00
_cell_formula_units_Z 2
_cell_length_a 13.847(3)
_cell_length_b 9.232(2)
_cell_length_c 14.681(3)
_cell_measurement_reflns_used 20
_cell_measurement_temperature 296(2)
_cell_measurement_theta_max 13.5
_cell_measurement_theta_min 7.7
_cell_volume 1779.0(7)
_computing_cell_refinement P3
_computing_data_collection 'P3 (Siemens, 1989)'
_computing_data_reduction P3
_computing_molecular_graphics SHELXTL
_computing_publication_material SHELXTL
_computing_structure_refinement SHELXTL
_computing_structure_solution 'SHELXTL (Sheldrick, 1994)'
_diffrn_ambient_temperature 296(2)
_diffrn_measurement_device 'Siemens P3'
_diffrn_measurement_method \w-2\q
_diffrn_radiation_monochromator graphite
_diffrn_radiation_source 'fine-focus sealed tube'
_diffrn_radiation_type AgK\a
_diffrn_radiation_wavelength 0.56086
_diffrn_reflns_av_R_equivalents 0.0298
_diffrn_reflns_av_sigmaI/netI 0.0819
_diffrn_reflns_limit_h_max 16
_diffrn_reflns_limit_h_min 0
_diffrn_reflns_limit_k_max 10
_diffrn_reflns_limit_k_min 0
_diffrn_reflns_limit_l_max 16
_diffrn_reflns_limit_l_min -17
_diffrn_reflns_number 3071
_diffrn_reflns_theta_max 19.05
_diffrn_reflns_theta_min 1.74
_diffrn_standards_decay_% -0.7
_diffrn_standards_interval_count 97
_diffrn_standards_number 3
_exptl_absorpt_coefficient_mu 2.409
_exptl_absorpt_correction_T_max 0.786
_exptl_absorpt_correction_T_min 0.615
_exptl_absorpt_correction_type 'empirical, via \y scans (SHELXTL; Siemens, 1994)'
_exptl_crystal_colour colourless
_exptl_crystal_density_diffrn 1.655
_exptl_crystal_density_meas 1.690(10)
_exptl_crystal_density_method 'suspension in CCl~4~/CH~2~I~2~'
_exptl_crystal_description 'irregular plate'
_exptl_crystal_F_000 872
_exptl_crystal_size_max 0.50
_exptl_crystal_size_mid 0.20
_exptl_crystal_size_min 0.10
_refine_diff_density_max 1.479
_refine_diff_density_min -1.890
_refine_ls_extinction_method none
_refine_ls_goodness_of_fit_all 0.912
_refine_ls_goodness_of_fit_obs 1.025
_refine_ls_hydrogen_treatment 'H atoms riding: see text'
_refine_ls_matrix_type full
_refine_ls_number_parameters 242
_refine_ls_number_reflns 2939
_refine_ls_number_restraints 1
_refine_ls_restrained_S_all 0.913
_refine_ls_restrained_S_obs 1.026
_refine_ls_R_factor_all 0.0728
_refine_ls_R_factor_obs .0496
_refine_ls_shift/esd_max -0.003
_refine_ls_shift/esd_mean 0.000
_refine_ls_structure_factor_coef F^2^
_refine_ls_weighting_details 'calc w = 1/[\s^2^(Fo^2^)+(0.0662P)^2^] where P=(Fo^2^+2Fc^2^)/3'
_refine_ls_weighting_scheme calc
_refine_ls_wR_factor_all 0.1164
_refine_ls_wR_factor_obs .1095
_reflns_number_observed 2122
_reflns_number_total 2939
_reflns_observed_criterion >2sigma(I)
_cod_data_source_file fg1269.cif
_cod_data_source_block ausp
_cod_depositor_comments
;
The following automatic conversions were performed:

'_chemical_melting_point' tag was changed to
'_chemical_temperature_decomposition' since the value had been given
as '423 - 428, decomposed'. The value was changed to '426(3)' - the
average value was taken and precision was estimated.

Automatic conversion script
Id: cif_fix_values 1646 2011-03-28 12:23:43Z adriana 

The following automatic conversions were performed:

'_chemical_melting_point' tag was changed to
'_chemical_temperature_decomposition' since the value had been given
as '423 - 428, decomposed'. The value was changed to '426(3)' - the
average value was taken and precision was estimated.

Automatic conversion script
Id: cif_fix_values 1715 2011-07-08 13:25:40Z adriana 
;
_cod_original_sg_symbol_H-M 'P 2/c'
_cod_database_code 2006472

loop_
_symmetry_equiv_pos_as_xyz
'x, y, z'
'x, -y, z+1/2'
'-x, -y, -z'
'-x, y, -z-1/2'

loop_
_atom_site_aniso_label
_atom_site_aniso_U_11
_atom_site_aniso_U_22
_atom_site_aniso_U_33
_atom_site_aniso_U_12
_atom_site_aniso_U_13
_atom_site_aniso_U_23
Au .0454(3) .0295(3) .0633(4) .000 .0146(2) .000
S .0643(15) .0365(13) .066(2) -.0116(12) .0278(12) -.0114(12)
P1 .0413(13) .0295(12) .0525(15) .0024(10) .0123(11) -.0015(11)
C11 .042(5) .039(5) .045(5) .006(4) .010(4) .002(4)
C12 .062(6) .043(6) .069(7) -.006(5) .020(6) .002(5)
C13 .055(6) .070(8) .091(9) -.007(6) .035(6) .012(7)
C14 .065(7) .093(9) .065(7) .014(7) .035(6) .017(7)
C15 .061(7) .073(8) .080(8) .000(6) .028(6) -.008(6)
C16 .049(5) .050(6) .057(6) .003(4) .020(5) -.006(5)
C21 .044(5) .031(5) .062(6) -.002(4) .013(5) .002(5)
C22 .053(6) .049(6) .093(9) .006(5) .021(6) .016(6)
C23 .055(7) .100(10) .087(9) .010(6) .011(7) .039(8)
C24 .064(8) .089(10) .083(9) -.009(7) -.008(7) .044(8)
C25 .097(9) .066(8) .061(8) -.013(7) .013(7) -.019(6)
C26 .056(6) .065(7) .070(7) .007(6) .007(6) -.006(6)
C31 .041(5) .035(5) .045(5) .008(4) .011(4) .001(4)
C32 .047(5) .038(5) .071(7) -.006(4) .010(5) -.010(5)
C33 .070(8) .031(6) .091(8) -.004(5) .016(6) .006(6)
C34 .069(7) .038(6) .067(7) .006(5) .016(6) .004(5)
C35 .044(5) .058(7) .064(6) .020(5) .016(5) .014(5)
C36 .042(5) .048(6) .051(5) .000(5) .018(4) .008(5)
P2 .069(3) .099(4) .071(3) .000 .029(2) .000
O1 .025(10) .060(17) .074(14) .001(9) .024(10) -.002(11)
O2 .025(10) .060(17) .074(14) .001(9) .024(10) -.002(11)
F1 .070(13) .046(10) .044(10) .025(9) .007(8) -.005(8)
F2 .070(13) .046(10) .044(10) .025(9) .007(8) -.005(8)
O3 .025(10) .060(17) .074(14) .001(9) .024(10) -.002(11)
O4 .025(10) .060(17) .074(14) .001(9) .024(10) -.002(11)
F3 .070(13) .046(10) .044(10) .025(9) .007(8) -.005(8)
F4 .070(13) .046(10) .044(10) .025(9) .007(8) -.005(8)
O5 .025(10) .060(17) .074(14) .001(9) .024(10) -.002(11)
O6 .025(10) .060(17) .074(14) .001(9) .024(10) -.002(11)
F5 .070(13) .046(10) .044(10) .025(9) .007(8) -.005(8)
F6 .070(13) .046(10) .044(10) .025(9) .007(8) -.005(8)

loop_
_atom_site_label
_atom_site_fract_x
_atom_site_fract_y
_atom_site_fract_z
_atom_site_U_iso_or_equiv
_atom_site_thermal_displace_type
_atom_site_calc_flag
_atom_site_refinement_flags
_atom_site_occupancy
_atom_site_disorder_group
_atom_site_type_symbol
Au 0 .57392(6) .25 .0467(2) Uani d S 1 . Au
S .0715(2) .5576(3) .1305(2) .0540(6) Uani d . 1 . S
P1 .1712(2) .7246(2) .1584(2) .0417(6) Uani d . 1 . P
C11 .2311(6) .7233(10) .0645(6) .043(2) Uani d . 1 . C
C12 .3023(7) .8286(10) .0663(8) .058(3) Uani d . 1 . C
H12A .3229 .8943 .1169 .070 Uiso calc R 1 . H
C13 .3418(8) .8343(13) -.0077(9) .069(3) Uani d . 1 . C
H13A .3904 .9041 -.0071 .083 Uiso calc R 1 . H
C14 .3110(8) .7389(14) -.0829(8) .071(3) Uani d . 1 . C
H14A .3368 .7460 -.1341 .085 Uiso calc R 1 . H
C15 .2427(8) .6337(13) -.0821(8) .070(3) Uani d . 1 . C
H15A .2234 .5666 -.1319 .084 Uiso calc R 1 . H
C16 .2014(7) .6257(10) -.0082(7) .051(2) Uani d . 1 . C
H16A .1540 .5544 -.0082 .061 Uiso calc R 1 . H
C21 .2677(6) .7113(9) .2740(7) .047(2) Uani d . 1 . C
C22 .3567(8) .6349(11) .2835(9) .066(3) Uani d . 1 . C
H22A .3677 .5928 .2301 .079 Uiso calc R 1 . H
C23 .4274(9) .6224(15) .3716(10) .083(4) Uani d . 1 . C
H23A .4887 .5756 .3779 .100 Uiso calc R 1 . H
C24 .4101(9) .6768(15) .4499(10) .086(4) Uani d . 1 . C
H24A .4581 .6624 .5100 .103 Uiso calc R 1 . H
C25 .3233(10) .7530(13) .4429(8) .078(3) Uani d . 1 . C
H25A .3131 .7937 .4970 .093 Uiso calc R 1 . H
C26 .2516(8) .7676(12) .3537(8) .067(3) Uani d . 1 . C
H26A .1912 .8168 .3477 .080 Uiso calc R 1 . H
C31 .1077(6) .8960(9) .1541(6) .041(2) Uani d . 1 . C
C32 .1666(7) 1.0198(10) .1852(7) .054(3) Uani d . 1 . C
H32A .2368 1.0125 .2132 .065 Uiso calc R 1 . H
C33 .1190(8) 1.1546(11) .1738(8) .066(3) Uani d . 1 . C
H33A .1578 1.2383 .1909 .080 Uiso calc R 1 . H
C34 .0168(8) 1.1637(11) .1380(7) .059(3) Uani d . 1 . C
H34A -.0145 1.2537 .1335 .071 Uiso calc R 1 . H
C35 -.0417(7) 1.0428(10) .1083(7) .056(3) Uani d . 1 . C
H35A -.1122 1.0509 .0833 .067 Uiso calc R 1 . H
C36 .0045(6) .9074(10) .1154(6) .046(2) Uani d . 1 . C
H36A -.0349 .8251 .0940 .056 Uiso calc R 1 . H
P2 .5000 .8354(6) .75 .0784(13) Uani d S 1 . P
O1 .398(4) .714(7) .723(5) .051(6) Uani d P .124(8) 1 O
O2 .504(5) .838(7) .647(5) .051(6) Uani d P .124(8) 1 O
F1 .429(4) .964(5) .772(4) .056(5) Uani d P .124(8) 1 F
F2 .617(6) .787(7) .815(4) .056(5) Uani d P .124(8) 1 F
O3 .460(4) .677(5) .713(4) .051(6) Uani d P .179(9) 2 O
O4 .391(3) .878(6) .724(4) .051(6) Uani d P .179(9) 2 O
F3 .604(3) .865(5) .824(3) .056(5) Uani d P .179(9) 2 F
F4 .515(4) .946(5) .670(3) .056(5) Uani d P .179(9) 2 F
O5 .453(3) .912(6) .823(4) .051(6) Uani d P .203(10) 3 O
O6 .630(4) .816(7) .790(4) .051(6) Uani d P .203(10) 3 O
F5 .478(3) .891(4) .644(3) .056(5) Uani d P .203(10) 3 F
F6 .513(3) .673(3) .723(2) .056(5) Uani d P .203(10) 3 F

loop_
_atom_type_symbol
_atom_type_description
_atom_type_scat_dispersion_real
_atom_type_scat_dispersion_imag
_atom_type_scat_source
C C 0.0015 0.0009 'International Tables Vol C Tables 4.2.6.8 and 6.1.1.4'
H H 0.0000 0.0000 'International Tables Vol C Tables 4.2.6.8 and 6.1.1.4'
O O 0.0056 0.0036 'International Tables Vol C Tables 4.2.6.8 and 6.1.1.4'
F F 0.0096 0.0061 'International Tables Vol C Tables 4.2.6.8 and 6.1.1.4'
P P 0.0667 0.0580 'International Tables Vol C Tables 4.2.6.8 and 6.1.1.4'
S S 0.0826 0.0763 'International Tables Vol C Tables 4.2.6.8 and 6.1.1.4'
Au Au -0.7638 5.9978 'International Tables Vol C Tables 4.2.6.8 and 6.1.1.4'

loop_
_geom_angle_atom_site_label_1
_geom_angle_atom_site_label_2
_geom_angle_atom_site_label_3
_geom_angle_site_symmetry_1
_geom_angle_site_symmetry_3
_geom_angle
_geom_angle_publ_flag
S Au S . 4_556 172.40(12) y
P1 S Au . . 103.27(12) y
C11 P1 C21 . . 109.5(4) y
C11 P1 C31 . . 108.3(4) y
C21 P1 C31 . . 107.5(4) y
C11 P1 S . . 106.7(3) y
C21 P1 S . . 113.2(3) y
C31 P1 S . . 111.6(3) y
C16 C11 C12 . . 121.2(9) n
C16 C11 P1 . . 120.2(7) n
C12 C11 P1 . . 118.5(7) n
C13 C12 C11 . . 118.5(10) n
C14 C13 C12 . . 121.1(10) n
C15 C14 C13 . . 119.4(10) n
C14 C15 C16 . . 120.6(11) n
C11 C16 C15 . . 119.1(9) n
C26 C21 C22 . . 119.4(9) n
C26 C21 P1 . . 120.6(7) n
C22 C21 P1 . . 119.9(8) n
C23 C22 C21 . . 119.2(12) n
C24 C23 C22 . . 120.8(12) n
C23 C24 C25 . . 121.3(11) n
C24 C25 C26 . . 118.2(12) n
C21 C26 C25 . . 120.9(10) n
C36 C31 C32 . . 119.9(8) n
C36 C31 P1 . . 121.2(7) n
C32 C31 P1 . . 118.7(6) n
C31 C32 C33 . . 119.2(9) n
C34 C33 C32 . . 120.1(9) n
C33 C34 C35 . . 121.0(10) n
C34 C35 C36 . . 119.9(9) n
C31 C36 C35 . . 119.9(9) n
O4 P2 F3 . . 142.(2) ?
F5 P2 F6 . . 93.7(18) ?
O5 P2 F5 . . 122.0(19) ?
O5 P2 F6 . . 134.(2) ?
O4 P2 O4 4_657 . 149.(4) ?
O2 P2 O2 4_657 . 178.(5) ?
O4 P2 F3 4_657 . 29.(2) ?
O4 P2 F3 4_657 4_657 142.(2) ?
O4 P2 F3 . 4_657 29.(2) ?
F3 P2 F3 . 4_657 160.(3) ?
F5 P2 F5 4_657 . 142.(3) ?
F5 P2 F6 4_657 . 124.(2) ?
F5 P2 F6 4_657 4_657 93.7(18) ?
F5 P2 F6 . 4_657 124.(2) ?
F6 P2 F6 . 4_657 36.(2) ?
F5 P2 O5 4_657 4_657 122.0(19) ?
F5 P2 O5 . 4_657 35.(2) ?
F6 P2 O5 . 4_657 99.(2) ?
F6 P2 O5 4_657 4_657 134.(2) ?
F5 P2 O5 4_657 . 35.(2) ?
F6 P2 O5 4_657 . 99.(2) ?
O5 P2 O5 4_657 . 127.(4) ?
P2 F1 O2 . 4_657 54.(3) ?
O1 F2 P2 4_657 . 81.(6) ?
F2 O1 P2 4_657 . 70.(6) ?
P2 O2 F1 . 4_657 60.(3) ?
O4 F3 P2 4_657 . 72.(5) ?
P2 F4 O4 . 4_657 51.4(17) ?
O3 O3 P2 4_657 . 66.2(17) ?
F3 O4 P2 4_657 . 80.(5) ?
F3 O4 F4 4_657 4_657 129.(6) ?
P2 O4 F4 . 4_657 58.(2) ?
O5 F5 P2 4_657 . 74.(4) ?
F6 F6 P2 4_657 . 72.1(11) ?
F5 O5 P2 4_657 . 72.(4) ?

loop_
_geom_bond_atom_site_label_1
_geom_bond_atom_site_label_2
_geom_bond_site_symmetry_2
_geom_bond_distance
_geom_bond_publ_flag
Au S . 2.277(2) y
Au S 4_556 2.277(2) ?
S P1 . 2.023(3) y
P1 C11 . 1.821(9) y
P1 C21 . 1.799(9) y
P1 C31 . 1.802(8) y
C11 C16 . 1.358(12) n
C11 C12 . 1.378(12) n
C12 C13 . 1.364(14) n
C13 C14 . 1.370(15) n
C14 C15 . 1.359(15) n
C15 C16 . 1.379(13) n
C21 C26 . 1.361(13) n
C21 C22 . 1.388(13) n
C22 C23 . 1.355(15) n
C23 C24 . 1.34(2) n
C24 C25 . 1.37(2) n
C25 C26 . 1.376(14) n
C31 C36 . 1.364(11) n
C31 C32 . 1.393(12) n
C32 C33 . 1.399(13) n
C33 C34 . 1.346(13) n
C34 C35 . 1.367(13) n
C35 C36 . 1.392(12) n
P2 O2 . 1.52(6) ?
P2 O4 . 1.48(4) ?
P2 F3 . 1.53(4) ?
P2 O5 . 1.59(5) ?
P2 F5 . 1.57(4) ?
P2 F6 . 1.57(3) ?
P2 O4 4_657 1.48(4) ?
P2 O2 4_657 1.52(6) ?
P2 F3 4_657 1.53(4) ?
P2 F5 4_657 1.57(4) ?
P2 F6 4_657 1.57(3) ?
P2 O5 4_657 1.59(5) ?
F1 O2 4_657 1.71(8) ?
F2 O1 4_657 .86(7) ?
O1 F2 4_657 .86(7) ?
O2 F1 4_657 1.71(8) ?
F3 O4 4_657 .75(5) ?
F4 O4 4_657 1.79(6) ?
O3 O3 4_657 1.29(9) ?
O4 F3 4_657 .75(5) ?
O4 F4 4_657 1.79(6) ?
F5 O5 4_657 .94(5) ?
F6 F6 4_657 .97(6) ?
O5 F5 4_657 .94(5) ?
